data_4081876
loop_
_publ_author_name
'Lu, Zhenpin'
'Wang, Yuwen'
'Liu, Jia'
'Lin, Yue-jian'
'Li, Zhen Hua'
'Wang, Huadong'

_publ_section_title
;
 Synthesis and Reactivity of the CO2Adducts of
 Amine/Bis(2,4,6-tris(trifluoromethyl)phenyl)borane Pairs
;
_journal_issue 22
_journal_name_full Organometallics
_journal_page_first 6753
_journal_paper_doi 10.1021/om4007246
_journal_volume 32
_journal_year 2013
_chemical_formula_sum 'C25 H22 B F18 N O2'
_chemical_formula_weight 721.25
_chemical_name_systematic
; 
 ? 
;
_space_group_IT_number 14
_symmetry_cell_setting monoclinic
_symmetry_space_group_name_Hall '-P 2yn'
_symmetry_space_group_name_H-M 'P 1 21/n 1'
_atom_sites_solution_hydrogens geom
_atom_sites_solution_primary direct
_atom_sites_solution_secondary difmap
_audit_creation_method SHELXL-97
_cell_angle_alpha 90.00
_cell_angle_beta 99.2610(10)
_cell_angle_gamma 90.00
_cell_formula_units_Z 4
_cell_length_a 9.9456(8)
_cell_length_b 14.1430(11)
_cell_length_c 21.3240(18)
_cell_measurement_reflns_used 6626
_cell_measurement_temperature 296(2)
_cell_measurement_theta_max 27.38
_cell_measurement_theta_min 2.41
_cell_volume 2960.4(4)
_computing_cell_refinement 'Bruker SAINT'
_computing_data_collection 'Bruker APEX2'
_computing_data_reduction 'Bruker SAINT'
_computing_molecular_graphics 'Bruker SHELXTL'
_computing_publication_material 'Bruker SHELXTL'
_computing_structure_refinement 'SHELXL-97 (Sheldrick, 2008)'
_computing_structure_solution 'SHELXS-97 (Sheldrick, 2008)'
_diffrn_ambient_temperature 296(2)
_diffrn_measured_fraction_theta_full 0.988
_diffrn_measured_fraction_theta_max 0.988
_diffrn_measurement_device_type 'Bruker APEX-II CCD'
_diffrn_measurement_method '\f and \w scans'
_diffrn_radiation_monochromator graphite
_diffrn_radiation_source 'fine-focus sealed tube'
_diffrn_radiation_type MoK\a
_diffrn_radiation_wavelength 0.71073
_diffrn_reflns_av_R_equivalents 0.0217
_diffrn_reflns_av_sigmaI/netI 0.0246
_diffrn_reflns_limit_h_max 12
_diffrn_reflns_limit_h_min -12
_diffrn_reflns_limit_k_max 17
_diffrn_reflns_limit_k_min -14
_diffrn_reflns_limit_l_max 24
_diffrn_reflns_limit_l_min -25
_diffrn_reflns_number 18386
_diffrn_reflns_theta_full 25.60
_diffrn_reflns_theta_max 25.60
_diffrn_reflns_theta_min 1.73
_exptl_absorpt_coefficient_mu 0.178
_exptl_absorpt_correction_T_max 0.9859
_exptl_absorpt_correction_T_min 0.9755
_exptl_absorpt_correction_type multi-scan
_exptl_absorpt_process_details sadabs
_exptl_crystal_colour colourless
_exptl_crystal_density_diffrn 1.618
_exptl_crystal_density_method 'not measured'
_exptl_crystal_description block
_exptl_crystal_F_000 1448
_exptl_crystal_size_max 0.14
_exptl_crystal_size_mid 0.10
_exptl_crystal_size_min 0.08
_refine_diff_density_max 0.653
_refine_diff_density_min -0.504
_refine_diff_density_rms 0.089
_refine_ls_extinction_method none
_refine_ls_goodness_of_fit_ref 1.002
_refine_ls_hydrogen_treatment mixed
_refine_ls_matrix_type full
_refine_ls_number_parameters 440
_refine_ls_number_reflns 5483
_refine_ls_number_restraints 0
_refine_ls_restrained_S_all 1.002
_refine_ls_R_factor_all 0.0654
_refine_ls_R_factor_gt 0.0499
_refine_ls_shift/su_max 0.000
_refine_ls_shift/su_mean 0.000
_refine_ls_structure_factor_coef Fsqd
_refine_ls_weighting_details 'calc w=1/[\s^2^(Fo^2^)+(0.0430P)^2^+5.3336P] where P=(Fo^2^+2Fc^2^)/3'
_refine_ls_weighting_scheme calc
_refine_ls_wR_factor_gt 0.1160
_refine_ls_wR_factor_ref 0.1389
_reflns_number_gt 4324
_reflns_number_total 5483
_reflns_threshold_expression >2sigma(I)
_cod_data_source_file om4007246_si_001.cif
_cod_data_source_block 4a
_cod_depositor_comments
;
The following automatic conversions were performed:

'_symmetry_cell_setting' value 'Monoclinic' changed to 'monoclinic'
according to /home/saulius/struct/CIF-dictionaries/cif_core.dic
dictionary named 'cif_core.dic' version 2.4.2 from 2011-04-26.

Automatic conversion script
Id: cif_fix_values 1891 2012-01-12 08:04:46Z andrius 
;
_cod_original_sg_symbol_H-M P2(1)/n
_cod_database_code 4081876

loop_
_symmetry_equiv_pos_as_xyz
'x, y, z'
'-x+1/2, y+1/2, -z+1/2'
'-x, -y, -z'
'x-1/2, -y-1/2, z-1/2'

loop_
_atom_site_label
_atom_site_type_symbol
_atom_site_fract_x
_atom_site_fract_y
_atom_site_fract_z
_atom_site_U_iso_or_equiv
_atom_site_adp_type
_atom_site_occupancy
_atom_site_symmetry_multiplicity
_atom_site_calc_flag
_atom_site_refinement_flags
C1 C 0.5550(3) 0.05372(18) 0.18100(12) 0.0295(5) Uani 1 1 d .
C2 C 0.6632(3) 0.1055(2) 0.21660(14) 0.0396(7) Uani 1 1 d .
C3 C 0.7173(3) 0.0834(2) 0.27971(16) 0.0506(8) Uani 1 1 d .
H3A H 0.7860 0.1208 0.3019 0.061 Uiso 1 1 calc R
C4 C 0.6696(3) 0.0073(2) 0.30878(15) 0.0489(8) Uani 1 1 d .
C5 C 0.5789(3) -0.0534(2) 0.27351(14) 0.0400(7) Uani 1 1 d .
H5A H 0.5524 -0.1086 0.2918 0.048 Uiso 1 1 calc R
C6 C 0.5268(3) -0.03216(19) 0.21055(13) 0.0314(6) Uani 1 1 d .
C7 C 0.7288(3) 0.1898(2) 0.19008(17) 0.0475(8) Uani 1 1 d .
C8 C 0.7153(5) -0.0096(3) 0.37848(18) 0.0691(12) Uani 1 1 d .
C9 C 0.4418(3) -0.1094(2) 0.17550(13) 0.0346(6) Uani 1 1 d .
C10 C 0.4216(3) 0.20702(18) 0.11785(12) 0.0297(6) Uani 1 1 d .
C11 C 0.4315(3) 0.27178(19) 0.06822(13) 0.0340(6) Uani 1 1 d .
C12 C 0.3968(3) 0.3667(2) 0.07085(15) 0.0439(7) Uani 1 1 d .
H12A H 0.4064 0.4068 0.0373 0.053 Uiso 1 1 calc R
C13 C 0.3481(3) 0.4013(2) 0.12318(16) 0.0476(8) Uani 1 1 d .
C14 C 0.3277(3) 0.3405(2) 0.17083(15) 0.0446(7) Uani 1 1 d .
H14A H 0.2908 0.3630 0.2054 0.053 Uiso 1 1 calc R
C15 C 0.3616(3) 0.2456(2) 0.16785(13) 0.0352(6) Uani 1 1 d .
C16 C 0.4726(3) 0.2401(2) 0.00663(14) 0.0413(7) Uani 1 1 d .
C17 C 0.3116(5) 0.5038(3) 0.1276(2) 0.0748(13) Uani 1 1 d .
C18 C 0.3287(3) 0.1884(2) 0.22313(14) 0.0431(7) Uani 1 1 d .
C19 C 0.3082(3) 0.00335(18) 0.03848(12) 0.0281(5) Uani 1 1 d .
H19 H 0.384(3) -0.0050(19) 0.0148(13) 0.027(7) Uiso 1 1 d .
C20 C 0.9715(3) 0.8940(2) 0.13184(14) 0.0410(7) Uani 1 1 d .
H20A H 1.0444 0.8560 0.1560 0.049 Uiso 1 1 calc R
C21 C 0.9962(4) 0.9963(3) 0.14953(16) 0.0526(8) Uani 1 1 d .
H21A H 1.0830 1.0155 0.1398 0.079 Uiso 1 1 calc R
H21B H 0.9954 1.0042 0.1942 0.079 Uiso 1 1 calc R
H21C H 0.9258 1.0345 0.1259 0.079 Uiso 1 1 calc R
C22 C 0.8363(4) 0.8582(3) 0.14599(17) 0.0626(10) Uani 1 1 d .
H22A H 0.8254 0.7930 0.1339 0.094 Uiso 1 1 calc R
H22B H 0.7638 0.8947 0.1224 0.094 Uiso 1 1 calc R
H22C H 0.8338 0.8644 0.1906 0.094 Uiso 1 1 calc R
C23 C 0.9699(3) 0.7858(2) 0.03351(15) 0.0425(7) Uani 1 1 d .
H23A H 0.8867 0.7552 0.0424 0.051 Uiso 1 1 calc R
C24 C 0.9622(4) 0.7945(2) -0.03729(16) 0.0522(8) Uani 1 1 d .
H24A H 0.8835 0.8311 -0.0544 0.078 Uiso 1 1 calc R
H24B H 0.9553 0.7326 -0.0561 0.078 Uiso 1 1 calc R
H24C H 1.0428 0.8252 -0.0465 0.078 Uiso 1 1 calc R
C25 C 1.0911(4) 0.7279(3) 0.06308(19) 0.0654(11) Uani 1 1 d .
H25A H 1.0850 0.6658 0.0447 0.098 Uiso 1 1 calc R
H25B H 1.0920 0.7232 0.1081 0.098 Uiso 1 1 calc R
H25C H 1.1734 0.7579 0.0553 0.098 Uiso 1 1 calc R
B1 B 0.4701(3) 0.0952(2) 0.11342(14) 0.0276(6) Uani 1 1 d .
H1B H 0.534(2) 0.0844(17) 0.0766(12) 0.018(6) Uiso 1 1 d .
N1 N 0.9785(2) 0.88393(17) 0.06206(11) 0.0333(5) Uani 1 1 d .
H1N H 1.059(4) 0.914(2) 0.0561(16) 0.050(9) Uiso 1 1 d .
H1N' H 0.909(3) 0.923(2) 0.0399(14) 0.033(7) Uiso 1 1 d .
O1 O 0.19376(17) -0.02308(13) 0.01451(9) 0.0326(4) Uani 1 1 d .
O2 O 0.33325(16) 0.04496(12) 0.09255(8) 0.0271(4) Uani 1 1 d .
F1 F 0.29844(17) 0.09864(11) 0.20999(8) 0.0407(4) Uani 1 1 d .
F2 F 0.4340(2) 0.18702(15) 0.27249(9) 0.0676(6) Uani 1 1 d .
F3 F 0.2250(3) 0.22417(16) 0.24674(13) 0.0860(9) Uani 1 1 d .
F4 F 0.1933(4) 0.5174(2) 0.1429(2) 0.1372(15) Uani 1 1 d .
F5 F 0.3974(5) 0.54713(19) 0.17537(19) 0.1414(15) Uani 1 1 d .
F6 F 0.3240(3) 0.55289(16) 0.07751(14) 0.0958(9) Uani 1 1 d .
F7 F 0.4513(2) 0.30779(14) -0.03812(9) 0.0644(6) Uani 1 1 d .
F8 F 0.60250(18) 0.21490(13) 0.01035(9) 0.0504(5) Uani 1 1 d .
F9 F 0.39651(18) 0.16617(12) -0.01861(8) 0.0446(4) Uani 1 1 d .
F10 F 0.30664(15) -0.09912(13) 0.17399(8) 0.0457(4) Uani 1 1 d .
F11 F 0.46199(16) -0.11884(11) 0.11537(7) 0.0367(4) Uani 1 1 d .
F12 F 0.47325(18) -0.19396(12) 0.20237(9) 0.0489(5) Uani 1 1 d .
F13 F 0.6848(5) -0.0914(2) 0.39769(13) 0.1519(18) Uani 1 1 d .
F14 F 0.8483(3) -0.0020(3) 0.39500(14) 0.1351(15) Uani 1 1 d .
F15 F 0.6704(4) 0.0541(2) 0.41354(12) 0.1198(13) Uani 1 1 d .
F16 F 0.8617(2) 0.19564(15) 0.21455(12) 0.0706(6) Uani 1 1 d .
F17 F 0.6737(2) 0.27250(13) 0.20372(11) 0.0654(6) Uani 1 1 d .
F18 F 0.72388(19) 0.18781(14) 0.12791(9) 0.0544(5) Uani 1 1 d .

loop_
_atom_site_aniso_label
_atom_site_aniso_U_11
_atom_site_aniso_U_22
_atom_site_aniso_U_33
_atom_site_aniso_U_23
_atom_site_aniso_U_13
_atom_site_aniso_U_12
C1 0.0278(13) 0.0301(13) 0.0309(13) -0.0056(11) 0.0056(10) 0.0050(10)
C2 0.0403(16) 0.0346(15) 0.0407(16) -0.0082(12) -0.0038(12) 0.0033(12)
C3 0.0519(19) 0.0438(18) 0.0482(19) -0.0130(15) -0.0155(15) 0.0043(15)
C4 0.057(2) 0.0495(19) 0.0353(16) -0.0060(14) -0.0075(14) 0.0167(15)
C5 0.0442(16) 0.0418(16) 0.0336(15) 0.0020(12) 0.0050(12) 0.0123(13)
C6 0.0283(13) 0.0346(14) 0.0314(14) -0.0008(11) 0.0054(10) 0.0064(11)
C7 0.0426(17) 0.0379(17) 0.058(2) -0.0119(15) -0.0055(14) -0.0065(13)
C8 0.090(3) 0.069(3) 0.040(2) -0.0037(18) -0.0167(19) 0.025(2)
C9 0.0311(14) 0.0343(15) 0.0382(15) 0.0080(12) 0.0051(11) 0.0022(11)
C10 0.0283(13) 0.0288(14) 0.0320(14) -0.0021(11) 0.0050(10) 0.0011(10)
C11 0.0345(14) 0.0337(15) 0.0340(14) 0.0001(11) 0.0065(11) 0.0009(11)
C12 0.0498(18) 0.0351(16) 0.0473(18) 0.0079(13) 0.0092(14) 0.0048(13)
C13 0.0578(19) 0.0316(16) 0.054(2) -0.0001(14) 0.0116(15) 0.0124(14)
C14 0.0527(18) 0.0381(16) 0.0452(17) -0.0035(13) 0.0150(14) 0.0113(14)
C15 0.0399(15) 0.0332(15) 0.0338(14) -0.0016(11) 0.0096(12) 0.0075(12)
C16 0.0509(18) 0.0372(16) 0.0380(16) 0.0041(13) 0.0139(13) -0.0018(13)
C17 0.103(3) 0.043(2) 0.084(3) 0.008(2) 0.034(3) 0.026(2)
C18 0.0584(19) 0.0375(17) 0.0374(16) -0.0056(13) 0.0198(14) 0.0092(14)
C19 0.0280(13) 0.0282(13) 0.0288(13) 0.0018(10) 0.0060(10) 0.0031(10)
C20 0.0323(14) 0.0555(19) 0.0340(15) 0.0114(13) 0.0021(12) 0.0034(13)
C21 0.0509(19) 0.064(2) 0.0428(18) -0.0037(16) 0.0068(14) 0.0055(16)
C22 0.0495(19) 0.096(3) 0.0451(19) 0.0084(19) 0.0171(16) -0.0149(19)
C23 0.0403(16) 0.0345(16) 0.0548(19) 0.0045(13) 0.0133(14) 0.0005(12)
C24 0.055(2) 0.0457(19) 0.054(2) -0.0052(15) 0.0008(16) 0.0088(15)
C25 0.085(3) 0.054(2) 0.059(2) 0.0155(18) 0.016(2) 0.031(2)
B1 0.0262(14) 0.0278(15) 0.0292(15) -0.0027(12) 0.0051(11) 0.0006(11)
N1 0.0253(11) 0.0370(13) 0.0374(13) 0.0099(10) 0.0049(10) 0.0026(10)
O1 0.0266(9) 0.0382(10) 0.0317(10) 0.0020(8) 0.0009(7) -0.0023(8)
O2 0.0253(9) 0.0294(9) 0.0273(9) -0.0016(7) 0.0062(7) 0.0017(7)
F1 0.0488(10) 0.0388(9) 0.0384(9) -0.0027(7) 0.0183(7) 0.0004(7)
F2 0.1027(17) 0.0648(13) 0.0330(10) -0.0031(9) 0.0041(10) -0.0137(12)
F3 0.120(2) 0.0590(14) 0.1017(19) 0.0127(12) 0.0849(17) 0.0320(13)
F4 0.148(3) 0.0654(17) 0.226(4) 0.037(2) 0.114(3) 0.0613(19)
F5 0.231(4) 0.0468(16) 0.134(3) -0.0294(17) -0.006(3) 0.025(2)
F6 0.149(3) 0.0427(12) 0.105(2) 0.0243(13) 0.0501(18) 0.0355(14)
F7 0.1060(17) 0.0491(11) 0.0430(11) 0.0162(9) 0.0264(11) 0.0041(11)
F8 0.0469(10) 0.0576(12) 0.0527(11) -0.0069(9) 0.0257(8) -0.0062(8)
F9 0.0538(10) 0.0495(10) 0.0308(9) -0.0037(7) 0.0084(7) -0.0071(8)
F10 0.0268(8) 0.0582(11) 0.0527(11) 0.0139(8) 0.0080(7) -0.0035(7)
F11 0.0416(9) 0.0311(8) 0.0374(9) -0.0044(7) 0.0062(7) 0.0005(7)
F12 0.0495(10) 0.0355(9) 0.0578(11) 0.0167(8) -0.0031(8) -0.0032(8)
F13 0.288(5) 0.097(2) 0.0455(15) 0.0236(15) -0.048(2) -0.036(3)
F14 0.098(2) 0.227(4) 0.0642(18) 0.013(2) -0.0345(16) 0.043(2)
F15 0.176(3) 0.138(3) 0.0388(13) -0.0164(15) -0.0053(16) 0.070(2)
F16 0.0475(11) 0.0622(13) 0.0920(17) -0.0084(12) -0.0192(11) -0.0203(10)
F17 0.0803(15) 0.0359(10) 0.0790(15) -0.0123(10) 0.0097(12) -0.0052(10)
F18 0.0492(11) 0.0566(12) 0.0567(12) -0.0059(9) 0.0065(9) -0.0218(9)

loop_
_atom_type_symbol
_atom_type_description
_atom_type_scat_dispersion_real
_atom_type_scat_dispersion_imag
_atom_type_scat_source
C C 0.0033 0.0016 'International Tables Vol C Tables 4.2.6.8 and 6.1.1.4'
H H 0.0000 0.0000 'International Tables Vol C Tables 4.2.6.8 and 6.1.1.4'
B B 0.0013 0.0007 'International Tables Vol C Tables 4.2.6.8 and 6.1.1.4'
N N 0.0061 0.0033 'International Tables Vol C Tables 4.2.6.8 and 6.1.1.4'
O O 0.0106 0.0060 'International Tables Vol C Tables 4.2.6.8 and 6.1.1.4'
F F 0.0171 0.0103 'International Tables Vol C Tables 4.2.6.8 and 6.1.1.4'

loop_
_geom_angle_atom_site_label_1
_geom_angle_atom_site_label_2
_geom_angle_atom_site_label_3
_geom_angle
C6 C1 C2 113.1(2)
C6 C1 B1 125.5(2)
C2 C1 B1 121.3(2)
C3 C2 C1 122.7(3)
C3 C2 C7 114.4(3)
C1 C2 C7 122.9(3)
C4 C3 C2 120.3(3)
C4 C3 H3A 119.9
C2 C3 H3A 119.9
C3 C4 C5 119.2(3)
C3 C4 C8 120.2(3)
C5 C4 C8 120.5(3)
C4 C5 C6 120.1(3)
C4 C5 H5A 120.0
C6 C5 H5A 120.0
C5 C6 C1 123.0(3)
C5 C6 C9 114.5(2)
C1 C6 C9 122.5(2)
F18 C7 F16 105.5(3)
F18 C7 F17 106.6(3)
F16 C7 F17 105.8(2)
F18 C7 C2 114.2(2)
F16 C7 C2 111.1(3)
F17 C7 C2 112.9(3)
F13 C8 F15 108.8(4)
F13 C8 F14 105.6(4)
F15 C8 F14 102.3(4)
F13 C8 C4 114.3(3)
F15 C8 C4 112.5(3)
F14 C8 C4 112.5(4)
F11 C9 F12 105.1(2)
F11 C9 F10 106.9(2)
F12 C9 F10 105.7(2)
F11 C9 C6 112.9(2)
F12 C9 C6 111.2(2)
F10 C9 C6 114.3(2)
C15 C10 C11 113.8(2)
C15 C10 B1 125.0(2)
C11 C10 B1 121.2(2)
C12 C11 C10 123.2(3)
C12 C11 C16 115.3(3)
C10 C11 C16 121.4(2)
C13 C12 C11 119.9(3)
C13 C12 H12A 120.1
C11 C12 H12A 120.1
C14 C13 C12 119.5(3)
C14 C13 C17 119.5(3)
C12 C13 C17 121.0(3)
C13 C14 C15 120.4(3)
C13 C14 H14A 119.8
C15 C14 H14A 119.8
C14 C15 C10 122.9(3)
C14 C15 C18 113.5(2)
C10 C15 C18 123.6(2)
F8 C16 F7 105.9(2)
F8 C16 F9 107.0(2)
F7 C16 F9 104.7(2)
F8 C16 C11 115.2(3)
F7 C16 C11 111.9(2)
F9 C16 C11 111.4(2)
F4 C17 F6 110.0(4)
F4 C17 F5 103.4(4)
F6 C17 F5 104.1(4)
F4 C17 C13 113.6(4)
F6 C17 C13 114.1(4)
F5 C17 C13 110.6(4)
F3 C18 F1 106.5(3)
F3 C18 F2 105.2(3)
F1 C18 F2 105.7(2)
F3 C18 C15 111.9(3)
F1 C18 C15 114.8(2)
F2 C18 C15 112.0(3)
O1 C19 O2 123.1(2)
O1 C19 H19 119.2(16)
O2 C19 H19 117.6(16)
C21 C20 N1 107.8(2)
C21 C20 C22 112.7(3)
N1 C20 C22 110.5(3)
C21 C20 H20A 108.6
N1 C20 H20A 108.6
C22 C20 H20A 108.6
C20 C21 H21A 109.5
C20 C21 H21B 109.5
H21A C21 H21B 109.5
C20 C21 H21C 109.5
H21A C21 H21C 109.5
H21B C21 H21C 109.5
C20 C22 H22A 109.5
C20 C22 H22B 109.5
H22A C22 H22B 109.5
C20 C22 H22C 109.5
H22A C22 H22C 109.5
H22B C22 H22C 109.5
C24 C23 C25 111.8(3)
C24 C23 N1 108.7(2)
C25 C23 N1 109.9(3)
C24 C23 H23A 108.8
C25 C23 H23A 108.8
N1 C23 H23A 108.8
C23 C24 H24A 109.5
C23 C24 H24B 109.5
H24A C24 H24B 109.5
C23 C24 H24C 109.5
H24A C24 H24C 109.5
H24B C24 H24C 109.5
C23 C25 H25A 109.5
C23 C25 H25B 109.5
H25A C25 H25B 109.5
C23 C25 H25C 109.5
H25A C25 H25C 109.5
H25B C25 H25C 109.5
O2 B1 C1 113.1(2)
O2 B1 C10 101.85(19)
C1 B1 C10 113.6(2)
O2 B1 H1B 108.3(13)
C1 B1 H1B 107.6(13)
C10 B1 H1B 112.4(13)
C20 N1 C23 118.4(2)
C20 N1 H1N 106(2)
C23 N1 H1N 111(2)
C20 N1 H1N' 107.0(17)
C23 N1 H1N' 110.0(18)
H1N N1 H1N' 104(3)
C19 O2 B1 120.5(2)

loop_
_geom_bond_atom_site_label_1
_geom_bond_atom_site_label_2
_geom_bond_distance
C1 C6 1.417(4)
C1 C2 1.417(4)
C1 B1 1.656(4)
C2 C3 1.402(4)
C2 C7 1.512(5)
C3 C4 1.364(5)
C3 H3A 0.9300
C4 C5 1.378(4)
C4 C8 1.502(5)
C5 C6 1.392(4)
C5 H5A 0.9300
C6 C9 1.505(4)
C7 F18 1.319(4)
C7 F16 1.343(4)
C7 F17 1.343(4)
C8 F13 1.280(5)
C8 F15 1.295(5)
C8 F14 1.317(5)
C9 F11 1.336(3)
C9 F12 1.341(3)
C9 F10 1.347(3)
C10 C15 1.412(4)
C10 C11 1.415(4)
C10 B1 1.660(4)
C11 C12 1.390(4)
C11 C16 1.505(4)
C12 C13 1.376(4)
C12 H12A 0.9300
C13 C14 1.371(5)
C13 C17 1.502(5)
C14 C15 1.388(4)
C14 H14A 0.9300
C15 C18 1.509(4)
C16 F8 1.330(4)
C16 F7 1.344(3)
C16 F9 1.351(3)
C17 F4 1.285(5)
C17 F6 1.296(5)
C17 F5 1.364(6)
C18 F3 1.319(3)
C18 F1 1.324(3)
C18 F2 1.360(4)
C19 O1 1.229(3)
C19 O2 1.283(3)
C19 H19 0.98(3)
C20 C21 1.506(5)
C20 N1 1.508(4)
C20 C22 1.511(4)
C20 H20A 0.9800
C21 H21A 0.9600
C21 H21B 0.9600
C21 H21C 0.9600
C22 H22A 0.9600
C22 H22B 0.9600
C22 H22C 0.9600
C23 C24 1.504(5)
C23 C25 1.509(4)
C23 N1 1.512(4)
C23 H23A 0.9800
C24 H24A 0.9600
C24 H24B 0.9600
C24 H24C 0.9600
C25 H25A 0.9600
C25 H25B 0.9600
C25 H25C 0.9600
B1 O2 1.537(3)
B1 H1B 1.09(2)
N1 H1N 0.93(4)
N1 H1N' 0.95(3)
